data_9001257
loop_
_publ_author_name
'Armbruster, T.'
'Burgi, H. B.'
'Kunz, M.'
'Gnos, E.'
'Bronnimann, S.'
'Lienert, C.'

_publ_section_title
;
 Variation of displacement parameters in structure refinements of low albite
 Note: this sample of feldspar is from Roc Tourne, France
;
_journal_name_full 'American Mineralogist'
_journal_page_first 135
_journal_page_last 140
_journal_volume 75
_journal_year 1990
_chemical_compound_source 'Roc Tourne, France'
_chemical_formula_sum 'Al Na O8 Si3'
_chemical_name_mineral Albite
_space_group_IT_number 2
_symmetry_space_group_name_Hall '-P 1 (1/2*x+1/2*y,1/2*x-1/2*y,-z)'
_symmetry_space_group_name_H-M 'C -1'
_cell_angle_alpha 94.26
_cell_angle_beta 116.60
_cell_angle_gamma 87.71
_cell_formula_units_Z 4
_cell_length_a 8.137
_cell_length_b 12.785
_cell_length_c 7.1583
_cell_volume 664.008
_database_code_amcsd 0001285
_exptl_crystal_density_diffrn 2.623
_cod_depositor_comments
;
 Adding the _cell_formula_units_Z data item.

 Antanas Vaitkus,
 2017-10-06

 Adding the _atom_site_type_symbol data item.

 Antanas Vaitkus,
 2017-10-06
;
_cod_original_formula_sum 'Al Si3 Na O8'
_cod_database_code 9001257

loop_
_space_group_symop_operation_xyz
x,y,z
1/2+x,1/2+y,z
-x,-y,-z
1/2-x,1/2-y,-z

loop_
_atom_site_aniso_label
_atom_site_aniso_U_11
_atom_site_aniso_U_22
_atom_site_aniso_U_33
_atom_site_aniso_U_12
_atom_site_aniso_U_13
_atom_site_aniso_U_23
Al1o 0.00740 0.00680 0.00610 -0.00086 0.00310 0.00045
Si1m 0.00679 0.00646 0.00552 0.00111 0.00299 0.00080
Si2o 0.00612 0.00547 0.00729 -0.00023 0.00247 0.00040
Si2m 0.00602 0.00554 0.00744 0.00063 0.00280 0.00090
Na 0.01360 0.04710 0.03150 -0.00500 0.00840 -0.02190
OA1 0.01640 0.01220 0.00740 -0.00020 0.00670 0.00140
OA2 0.00740 0.00560 0.01190 0.00030 0.00330 0.00330
OBo 0.01170 0.01300 0.01620 -0.00400 0.00930 -0.00170
OBm 0.01340 0.01790 0.02160 0.00460 0.01290 0.00200
OCo 0.01030 0.00760 0.01500 -0.00200 0.00520 -0.00090
OCm 0.01010 0.00710 0.01450 0.00220 0.00340 0.00120
ODo 0.01200 0.01290 0.00800 0.00240 0.00130 0.00150
ODm 0.01400 0.01400 0.00840 -0.00260 -0.00020 -0.00060

loop_
_atom_site_label
_atom_site_type_symbol
_atom_site_fract_x
_atom_site_fract_y
_atom_site_fract_z
Al1o Al 0.00887 0.16846 0.20805
Si1m Si 0.00375 0.82051 0.23737
Si2o Si 0.69162 0.11021 0.31466
Si2m Si 0.68129 0.88190 0.36076
Na Na 0.26799 0.98865 0.14650
OA1 O 0.00490 0.13103 0.96660
OA2 O 0.59176 0.99756 0.28040
OBo O 0.81230 0.10966 0.19010
OBm O 0.82000 0.85101 0.25870
OCo O 0.01288 0.30238 0.27060
OCm O 0.02329 0.69368 0.22910
ODo O 0.20780 0.10896 0.38900
ODm O 0.18400 0.86817 0.43620

loop_
_cod_related_entry_id
_cod_related_entry_database
_cod_related_entry_code
1 AMCSD 0001285
